data_7064311
loop_
_publ_author_name
'Avala, Priyanka'
'Kumar, Malavika S.'
'Das, Avijit Kumar'
'Sardar, Ankan'
'Maity, Tilak Raj'
'Samanta, Aveek'
'Dolai, Malay'

_publ_section_title
;
 Mechanistic elucidation of irreversible chemodosimetric sensing of
 hydrazine through structural, computational, and bioimaging analyses
;
_journal_issue 1
_journal_name_full 'New Journal of Chemistry'
_journal_page_first 433
_journal_page_last 440
_journal_paper_doi 10.1039/D5NJ04044B
_journal_volume 50
_journal_year 2026
_chemical_formula_moiety 'C17 H26 N2 O3'
_chemical_formula_sum 'C17 H26 N2 O3'
_chemical_formula_weight 306.40
_space_group_IT_number 14
_space_group_name_Hall '-P 2ybc'
_space_group_name_H-M_alt 'P 1 21/c 1'
_symmetry_cell_setting monoclinic
_symmetry_space_group_name_H-M 'P 1 21/c 1'
_atom_sites_solution_hydrogens geom
_atom_sites_solution_primary direct
_atom_sites_solution_secondary difmap
_audit_creation_method SHELXL-97
_audit_update_record
;
2025-07-14 deposited with the CCDC.	2025-11-25 downloaded from the CCDC.
;
_cell_angle_alpha 90.00
_cell_angle_beta 95.350(5)
_cell_angle_gamma 90.00
_cell_formula_units_Z 4
_cell_length_a 15.2981(12)
_cell_length_b 9.4511(8)
_cell_length_c 12.1139(11)
_cell_measurement_reflns_used 300
_cell_measurement_temperature 299(2)
_cell_measurement_theta_max 28.38
_cell_measurement_theta_min 2.98
_cell_volume 1743.8(3)
_computing_cell_refinement 'Bruker SAINT'
_computing_data_collection 'Bruker APEX2'
_computing_data_reduction 'Bruker SAINT'
_computing_molecular_graphics 'Bruker SHELXTL'
_computing_publication_material 'Bruker SHELXTL'
_computing_structure_refinement 'SHELXL-2013 (Sheldrick 2013)'
_computing_structure_solution 'SHELXS-97 (Sheldrick 2008)'
_diffrn_ambient_temperature 299(2)
_diffrn_measured_fraction_theta_full 0.990
_diffrn_measured_fraction_theta_max 0.990
_diffrn_measurement_device_type 'Bruker APEX-II CCD'
_diffrn_measurement_method '\f and \w scans'
_diffrn_radiation_monochromator graphite
_diffrn_radiation_source 'fine-focus sealed tube'
_diffrn_radiation_type MoK\a
_diffrn_radiation_wavelength 0.71073
_diffrn_reflns_av_R_equivalents 0.1189
_diffrn_reflns_av_sigmaI/netI 0.0793
_diffrn_reflns_limit_h_max 20
_diffrn_reflns_limit_h_min -20
_diffrn_reflns_limit_k_max 12
_diffrn_reflns_limit_k_min -12
_diffrn_reflns_limit_l_max 16
_diffrn_reflns_limit_l_min -16
_diffrn_reflns_number 24880
_diffrn_reflns_theta_full 28.38
_diffrn_reflns_theta_max 28.38
_diffrn_reflns_theta_min 2.98
_exptl_absorpt_coefficient_mu 0.080
_exptl_absorpt_correction_T_max 0.922
_exptl_absorpt_correction_T_min 0.839
_exptl_absorpt_correction_type empirical
_exptl_absorpt_process_details SADABS
_exptl_crystal_colour yellow
_exptl_crystal_density_diffrn 1.167
_exptl_crystal_density_method 'not measured'
_exptl_crystal_description block
_exptl_crystal_F_000 664.0
_exptl_crystal_size_max 0.25
_exptl_crystal_size_mid 0.18
_exptl_crystal_size_min 0.10
_refine_diff_density_max 0.352
_refine_diff_density_min -0.361
_refine_diff_density_rms 0.113
_refine_ls_extinction_method none
_refine_ls_goodness_of_fit_ref 1.181
_refine_ls_hydrogen_treatment mixed
_refine_ls_matrix_type full
_refine_ls_number_parameters 215
_refine_ls_number_reflns 4366
_refine_ls_number_restraints 0
_refine_ls_restrained_S_all 1.181
_refine_ls_R_factor_all 0.1423
_refine_ls_R_factor_gt 0.0929
_refine_ls_shift/su_max 0.000
_refine_ls_shift/su_mean 0.000
_refine_ls_structure_factor_coef Fsqd
_refine_ls_weighting_details 'calc w=1/[\s^2^(Fo^2^)+(0.1410P)^2^+0.0000P] where P=(Fo^2^+2Fc^2^)/3'
_refine_ls_weighting_scheme calc
_refine_ls_wR_factor_gt 0.2538
_refine_ls_wR_factor_ref 0.2803
_reflns_number_gt 2598
_reflns_number_total 4366
_reflns_threshold_expression >2sigma(I)
_cod_data_source_file d5nj04044b2.cif
_cod_data_source_block mkl21
_cod_depositor_comments
;
The following automatic conversions were performed:

data item '_exptl_absorpt_correction_type' value 'Empirical' was
changed to 'empirical' in accordance with the
/home/data/users/saulius/crontab/automatic-downloads/current/RSC/lib/dictionaries/cif_core.dic
dictionary named 'cif_core.dic' version 2.4.2 last updated on
2011-04-26.

data item '_symmetry_cell_setting' value 'Monoclinic' was changed to
'monoclinic' in accordance with the
/home/data/users/saulius/crontab/automatic-downloads/current/RSC/lib/dictionaries/cif_core.dic
dictionary named 'cif_core.dic' version 2.4.2 last updated on
2011-04-26.

Automatic conversion script
Id: cif_fix_values 8170 2020-07-09 18:12:32Z antanas 
;
_cod_original_sg_symbol_H-M 'P 21/c'
_cod_database_code 7064311

loop_
_symmetry_equiv_pos_as_xyz
'x, y, z'
'-x, y+1/2, -z+1/2'
'-x, -y, -z'
'x, -y-1/2, z-1/2'

loop_
_atom_site_label
_atom_site_type_symbol
_atom_site_fract_x
_atom_site_fract_y
_atom_site_fract_z
_atom_site_U_iso_or_equiv
_atom_site_adp_type
_atom_site_occupancy
_atom_site_symmetry_multiplicity
_atom_site_calc_flag
_atom_site_refinement_flags
_atom_site_disorder_assembly
_atom_site_disorder_group
N1 N 0.42753(15) 0.4628(2) -0.11462(19) 0.0464(5) Uani 1 1 d . . .
O2 O 0.40093(14) 0.2719(2) 0.02638(18) 0.0551(6) Uani 1 1 d . . .
H2 H 0.4299 0.3139 -0.0169 0.083 Uiso 1 1 calc R . .
N2 N 0.47691(15) 0.5178(2) -0.1933(2) 0.0494(6) Uani 1 1 d . . .
H5 H 0.4741 0.6065 -0.2089 0.059 Uiso 1 1 calc R . .
C3 C 0.37346(17) 0.5446(3) -0.0726(2) 0.0457(6) Uani 1 1 d . . .
C8 C 0.19044(16) 0.4992(2) 0.1116(2) 0.0412(6) Uani 1 1 d . . .
H4 H 0.1416 0.5480 0.1318 0.049 Uiso 1 1 calc R . .
O3 O 0.53649(15) 0.3048(2) -0.2262(2) 0.0669(7) Uani 1 1 d . . .
C2 C 0.53004(18) 0.4318(3) -0.2461(2) 0.0499(7) Uani 1 1 d . . .
C4 C 0.31671(16) 0.4915(2) 0.0084(2) 0.0392(5) Uani 1 1 d . . .
C9 C 0.24227(16) 0.5661(2) 0.0404(2) 0.0401(6) Uani 1 1 d . . .
C7 C 0.20562(17) 0.3632(3) 0.1559(2) 0.0417(6) Uani 1 1 d . . .
C10 C 0.14306(19) 0.2934(3) 0.2313(3) 0.0537(7) Uani 1 1 d . . .
C11 C 0.1086(3) 0.1549(4) 0.1783(4) 0.0884(13) Uani 1 1 d . . .
H7A H 0.0768 0.1745 0.1079 0.133 Uiso 1 1 calc R . .
H7B H 0.0703 0.1097 0.2260 0.133 Uiso 1 1 calc R . .
H7C H 0.1571 0.0934 0.1678 0.133 Uiso 1 1 calc R . .
C1 C 0.5803(2) 0.5039(4) -0.3294(3) 0.0717(10) Uani 1 1 d . . .
H8A H 0.6417 0.4841 -0.3136 0.108 Uiso 1 1 calc R . .
H8B H 0.5708 0.6041 -0.3261 0.108 Uiso 1 1 calc R . .
H8C H 0.5607 0.4699 -0.4022 0.108 Uiso 1 1 calc R . .
C5 C 0.33302(17) 0.3557(3) 0.0523(2) 0.0426(6) Uani 1 1 d . . .
C6 C 0.28001(17) 0.2942(3) 0.1261(2) 0.0439(6) Uani 1 1 d . . .
C14 C 0.21718(19) 0.7164(3) -0.0024(2) 0.0468(6) Uani 1 1 d . . .
C16 C 0.2009(2) 0.7195(4) -0.1302(3) 0.0668(9) Uani 1 1 d . . .
H12A H 0.1544 0.6550 -0.1539 0.100 Uiso 1 1 calc R . .
H12B H 0.2536 0.6918 -0.1619 0.100 Uiso 1 1 calc R . .
H12C H 0.1848 0.8135 -0.1542 0.100 Uiso 1 1 calc R . .
C17 C 0.2890(2) 0.8224(3) 0.0404(3) 0.0627(8) Uani 1 1 d . . .
H13A H 0.3443 0.7937 0.0160 0.094 Uiso 1 1 calc R . .
H13B H 0.2935 0.8246 0.1200 0.094 Uiso 1 1 calc R . .
H13C H 0.2741 0.9150 0.0120 0.094 Uiso 1 1 calc R . .
C15 C 0.1317(2) 0.7691(3) 0.0408(3) 0.0660(9) Uani 1 1 d . . .
H14A H 0.1182 0.8620 0.0120 0.099 Uiso 1 1 calc R . .
H14B H 0.1388 0.7727 0.1203 0.099 Uiso 1 1 calc R . .
H14C H 0.0847 0.7057 0.0171 0.099 Uiso 1 1 calc R . .
C12 C 0.0647(2) 0.3882(4) 0.2491(3) 0.0750(10) Uani 1 1 d . . .
H15A H 0.0334 0.4100 0.1787 0.113 Uiso 1 1 calc R . .
H15B H 0.0851 0.4743 0.2848 0.113 Uiso 1 1 calc R . .
H15C H 0.0262 0.3399 0.2948 0.113 Uiso 1 1 calc R . .
C13 C 0.1926(3) 0.2649(4) 0.3452(3) 0.0819(12) Uani 1 1 d . . .
H16A H 0.1535 0.2216 0.3928 0.123 Uiso 1 1 calc R . .
H16B H 0.2140 0.3526 0.3772 0.123 Uiso 1 1 calc R . .
H16C H 0.2411 0.2027 0.3367 0.123 Uiso 1 1 calc R . .
O1 O 0.30195(17) 0.1610(2) 0.1658(2) 0.0656(7) Uani 1 1 d . . .
H2 H 0.373(2) 0.648(3) -0.093(3) 0.063(9) Uiso 1 1 d . . .
H6 H 0.350(3) 0.149(4) 0.135(3) 0.095(15) Uiso 1 1 d . . .

loop_
_atom_site_aniso_label
_atom_site_aniso_U_11
_atom_site_aniso_U_22
_atom_site_aniso_U_33
_atom_site_aniso_U_23
_atom_site_aniso_U_13
_atom_site_aniso_U_12
N1 0.0480(12) 0.0404(11) 0.0528(13) -0.0030(9) 0.0161(10) -0.0038(9)
O2 0.0575(12) 0.0431(10) 0.0671(14) 0.0043(9) 0.0180(10) 0.0149(9)
N2 0.0539(13) 0.0351(10) 0.0627(15) -0.0013(10) 0.0236(12) 0.0003(9)
C3 0.0496(15) 0.0370(13) 0.0517(16) -0.0041(11) 0.0113(12) -0.0006(11)
C8 0.0442(13) 0.0392(12) 0.0411(13) -0.0008(10) 0.0078(11) 0.0034(10)
O3 0.0723(14) 0.0376(10) 0.0934(17) -0.0101(10) 0.0213(12) 0.0038(10)
C2 0.0469(14) 0.0430(14) 0.0613(18) -0.0091(12) 0.0131(13) -0.0029(11)
C4 0.0440(13) 0.0345(12) 0.0398(13) -0.0031(9) 0.0069(10) -0.0016(10)
C9 0.0471(14) 0.0341(11) 0.0394(13) -0.0011(9) 0.0056(11) 0.0014(10)
C7 0.0454(13) 0.0374(12) 0.0424(14) 0.0015(10) 0.0046(11) -0.0027(10)
C10 0.0541(16) 0.0495(15) 0.0593(18) 0.0087(12) 0.0156(14) -0.0046(13)
C11 0.085(3) 0.062(2) 0.120(4) -0.005(2) 0.021(2) -0.0309(19)
C1 0.073(2) 0.065(2) 0.083(2) -0.0051(17) 0.0396(19) 0.0009(16)
C5 0.0434(13) 0.0387(12) 0.0459(14) -0.0042(10) 0.0062(11) 0.0044(10)
C6 0.0506(15) 0.0345(12) 0.0465(15) 0.0027(10) 0.0039(12) 0.0041(11)
C14 0.0592(16) 0.0371(12) 0.0453(15) 0.0051(10) 0.0124(12) 0.0077(11)
C16 0.088(2) 0.0642(19) 0.0482(18) 0.0102(14) 0.0070(16) 0.0187(17)
C17 0.085(2) 0.0361(13) 0.069(2) 0.0004(13) 0.0179(17) 0.0000(14)
C15 0.075(2) 0.0535(17) 0.073(2) 0.0132(15) 0.0245(18) 0.0263(16)
C12 0.063(2) 0.075(2) 0.093(3) 0.0155(19) 0.0378(19) 0.0023(17)
C13 0.087(3) 0.100(3) 0.060(2) 0.0278(19) 0.016(2) 0.001(2)
O1 0.0752(16) 0.0415(11) 0.0823(17) 0.0194(10) 0.0196(13) 0.0128(10)

loop_
_atom_type_symbol
_atom_type_description
_atom_type_scat_dispersion_real
_atom_type_scat_dispersion_imag
_atom_type_scat_source
C C 0.0033 0.0016 'International Tables Vol C Tables 4.2.6.8 and 6.1.1.4'
H H 0.0000 0.0000 'International Tables Vol C Tables 4.2.6.8 and 6.1.1.4'
N N 0.0061 0.0033 'International Tables Vol C Tables 4.2.6.8 and 6.1.1.4'
O O 0.0106 0.0060 'International Tables Vol C Tables 4.2.6.8 and 6.1.1.4'

loop_
_geom_angle_atom_site_label_1
_geom_angle_atom_site_label_2
_geom_angle_atom_site_label_3
_geom_angle
_geom_angle_site_symmetry_1
_geom_angle_site_symmetry_3
_geom_angle_publ_flag
C3 N1 N2 117.9(2) . . ?
C5 O2 H2 109.5 . . ?
C2 N2 N1 119.7(2) . . ?
C2 N2 H5 120.2 . . ?
N1 N2 H5 120.2 . . ?
N1 C3 C4 120.7(2) . . ?
N1 C3 H2 118.4(18) . . ?
C4 C3 H2 120.8(18) . . ?
C9 C8 C7 125.1(2) . . ?
C9 C8 H4 117.5 . . ?
C7 C8 H4 117.5 . . ?
O3 C2 N2 122.4(3) . . ?
O3 C2 C1 123.0(3) . . ?
N2 C2 C1 114.6(3) . . ?
C5 C4 C9 118.0(2) . . ?
C5 C4 C3 118.3(2) . . ?
C9 C4 C3 123.6(2) . . ?
C8 C9 C4 117.7(2) . . ?
C8 C9 C14 119.4(2) . . ?
C4 C9 C14 122.9(2) . . ?
C6 C7 C8 116.2(2) . . ?
C6 C7 C10 121.7(2) . . ?
C8 C7 C10 122.1(2) . . ?
C7 C10 C11 109.2(3) . . ?
C7 C10 C12 111.9(2) . . ?
C11 C10 C12 108.5(3) . . ?
C7 C10 C13 109.2(2) . . ?
C11 C10 C13 110.4(3) . . ?
C12 C10 C13 107.7(3) . . ?
C10 C11 H7A 109.5 . . ?
C10 C11 H7B 109.5 . . ?
H7A C11 H7B 109.5 . . ?
C10 C11 H7C 109.5 . . ?
H7A C11 H7C 109.5 . . ?
H7B C11 H7C 109.5 . . ?
C2 C1 H8A 109.5 . . ?
C2 C1 H8B 109.5 . . ?
H8A C1 H8B 109.5 . . ?
C2 C1 H8C 109.5 . . ?
H8A C1 H8C 109.5 . . ?
H8B C1 H8C 109.5 . . ?
O2 C5 C6 114.0(2) . . ?
O2 C5 C4 123.8(2) . . ?
C6 C5 C4 122.2(2) . . ?
O1 C6 C7 121.2(2) . . ?
O1 C6 C5 118.0(2) . . ?
C7 C6 C5 120.8(2) . . ?
C15 C14 C16 105.8(3) . . ?
C15 C14 C17 106.1(2) . . ?
C16 C14 C17 111.6(3) . . ?
C15 C14 C9 112.1(2) . . ?
C16 C14 C9 111.4(2) . . ?
C17 C14 C9 109.7(2) . . ?
C14 C16 H12A 109.5 . . ?
C14 C16 H12B 109.5 . . ?
H12A C16 H12B 109.5 . . ?
C14 C16 H12C 109.5 . . ?
H12A C16 H12C 109.5 . . ?
H12B C16 H12C 109.5 . . ?
C14 C17 H13A 109.5 . . ?
C14 C17 H13B 109.5 . . ?
H13A C17 H13B 109.5 . . ?
C14 C17 H13C 109.5 . . ?
H13A C17 H13C 109.5 . . ?
H13B C17 H13C 109.5 . . ?
C14 C15 H14A 109.5 . . ?
C14 C15 H14B 109.5 . . ?
H14A C15 H14B 109.5 . . ?
C14 C15 H14C 109.5 . . ?
H14A C15 H14C 109.5 . . ?
H14B C15 H14C 109.5 . . ?
C10 C12 H15A 109.5 . . ?
C10 C12 H15B 109.5 . . ?
H15A C12 H15B 109.5 . . ?
C10 C12 H15C 109.5 . . ?
H15A C12 H15C 109.5 . . ?
H15B C12 H15C 109.5 . . ?
C10 C13 H16A 109.5 . . ?
C10 C13 H16B 109.5 . . ?
H16A C13 H16B 109.5 . . ?
C10 C13 H16C 109.5 . . ?
H16A C13 H16C 109.5 . . ?
H16B C13 H16C 109.5 . . ?
C6 O1 H6 99(3) . . ?

loop_
_geom_bond_atom_site_label_1
_geom_bond_atom_site_label_2
_geom_bond_distance
_geom_bond_site_symmetry_2
_geom_bond_publ_flag
N1 C3 1.273(3) . ?
N1 N2 1.372(3) . ?
O2 C5 1.366(3) . ?
O2 H2 0.8200 . ?
N2 C2 1.352(3) . ?
N2 H5 0.8600 . ?
C3 C4 1.459(3) . ?
C3 H2 1.01(3) . ?
C8 C9 1.378(3) . ?
C8 C7 1.404(3) . ?
C8 H4 0.9300 . ?
O3 C2 1.226(3) . ?
C2 C1 1.489(4) . ?
C4 C5 1.402(3) . ?
C4 C9 1.424(3) . ?
C9 C14 1.548(3) . ?
C7 C6 1.388(4) . ?
C7 C10 1.533(4) . ?
C10 C11 1.530(5) . ?
C10 C12 1.528(4) . ?
C10 C13 1.534(5) . ?
C11 H7A 0.9600 . ?
C11 H7B 0.9600 . ?
C11 H7C 0.9600 . ?
C1 H8A 0.9600 . ?
C1 H8B 0.9600 . ?
C1 H8C 0.9600 . ?
C5 C6 1.390(4) . ?
C6 O1 1.378(3) . ?
C14 C15 1.536(4) . ?
C14 C16 1.545(4) . ?
C14 C17 1.541(4) . ?
C16 H12A 0.9600 . ?
C16 H12B 0.9600 . ?
C16 H12C 0.9600 . ?
C17 H13A 0.9600 . ?
C17 H13B 0.9600 . ?
C17 H13C 0.9600 . ?
C15 H14A 0.9600 . ?
C15 H14B 0.9600 . ?
C15 H14C 0.9600 . ?
C12 H15A 0.9600 . ?
C12 H15B 0.9600 . ?
C12 H15C 0.9600 . ?
C13 H16A 0.9600 . ?
C13 H16B 0.9600 . ?
C13 H16C 0.9600 . ?
O1 H6 0.87(4) . ?
